data_1503760
loop_
_publ_author_name
'Han, Chong'
'Rangarajan, Sathish'
'Voukides, Alicia C.'
'Beeler, Aaron B.'
'Johnson, Richard'
'Porco, Jr, John A'

_publ_section_title
;
 Reaction discovery employing macrocycles: transannular cyclizations of
 macrocyclic bis-lactams.
;
_journal_issue 2
_journal_name_full 'Organic letters'
_journal_page_first 413
_journal_page_last 416
_journal_paper_doi 10.1021/ol802729f
_journal_volume 11
_journal_year 2009
_chemical_absolute_configuration unk
_chemical_formula_moiety 'C28 H34 N2 O2'
_chemical_formula_sum 'C28 H34 N2 O2'
_chemical_formula_weight 430.57
_space_group_IT_number 19
_symmetry_cell_setting orthorhombic
_symmetry_space_group_name_Hall 'P 2ac 2ab'
_symmetry_space_group_name_H-M 'P 21 21 21'
_atom_sites_solution_hydrogens geom
_atom_sites_solution_primary direct
_atom_sites_solution_secondary difmap
_audit_creation_method SHELXL-97
_cell_angle_alpha 90.00
_cell_angle_beta 90.00
_cell_angle_gamma 90.00
_cell_formula_units_Z 4
_cell_length_a 10.3629(19)
_cell_length_b 14.474(3)
_cell_length_c 15.641(3)
_cell_measurement_reflns_used 2721
_cell_measurement_temperature 173(2)
_cell_measurement_theta_max 19.10
_cell_measurement_theta_min 2.42
_cell_volume 2346.0(8)
_computing_cell_refinement 'Bruker SAINT+'
_computing_data_collection 'Bruker APEX2'
_computing_data_reduction 'Bruker SAINT+'
_computing_molecular_graphics 'Bruker SHELXTL'
_computing_publication_material 'Bruker SHELXTL'
_computing_structure_refinement 'SHELXL-97 (Sheldrick, 1997)'
_computing_structure_solution 'SHELXS-97 (Sheldrick, 1990)'
_diffrn_ambient_temperature 173(2)
_diffrn_measured_fraction_theta_full 0.998
_diffrn_measured_fraction_theta_max 0.998
_diffrn_measurement_device_type 'Bruker X8 APEX II diffractometer'
_diffrn_measurement_method 'phi and omega scans'
_diffrn_radiation_monochromator graphite
_diffrn_radiation_source 'fine-focus sealed tube'
_diffrn_radiation_type MoK\a
_diffrn_radiation_wavelength 0.71073
_diffrn_reflns_av_R_equivalents 0.1144
_diffrn_reflns_av_sigmaI/netI 0.0551
_diffrn_reflns_limit_h_max 12
_diffrn_reflns_limit_h_min -12
_diffrn_reflns_limit_k_max 18
_diffrn_reflns_limit_k_min -18
_diffrn_reflns_limit_l_max 19
_diffrn_reflns_limit_l_min -19
_diffrn_reflns_number 42676
_diffrn_reflns_theta_full 26.40
_diffrn_reflns_theta_max 26.40
_diffrn_reflns_theta_min 1.92
_exptl_absorpt_coefficient_mu 0.076
_exptl_absorpt_correction_T_max 0.9989
_exptl_absorpt_correction_T_min 0.9557
_exptl_absorpt_correction_type multi-scan
_exptl_absorpt_process_details SADABS
_exptl_crystal_colour colourless
_exptl_crystal_density_diffrn 1.219
_exptl_crystal_density_method 'not measured'
_exptl_crystal_description needle
_exptl_crystal_F_000 928
_exptl_crystal_size_max 0.60
_exptl_crystal_size_mid 0.03
_exptl_crystal_size_min 0.02
_refine_diff_density_max 0.168
_refine_diff_density_min -0.216
_refine_diff_density_rms 0.046
_refine_ls_abs_structure_details 'Flack H D (1983), Acta Cryst. A39, 876-881'
_refine_ls_abs_structure_Flack 0(2)
_refine_ls_extinction_method none
_refine_ls_goodness_of_fit_ref 0.927
_refine_ls_hydrogen_treatment riding
_refine_ls_matrix_type full
_refine_ls_number_parameters 311
_refine_ls_number_reflns 2722
_refine_ls_number_restraints 0
_refine_ls_restrained_S_all 0.927
_refine_ls_R_factor_all 0.0718
_refine_ls_R_factor_gt 0.0498
_refine_ls_shift/su_max 0.002
_refine_ls_shift/su_mean 0.000
_refine_ls_structure_factor_coef Fsqd
_refine_ls_weighting_details 'calc w=1/[\s^2^(Fo^2^)+(0.0796P)^2^+0.3688P] where P=(Fo^2^+2Fc^2^)/3'
_refine_ls_weighting_scheme calc
_refine_ls_wR_factor_gt 0.1118
_refine_ls_wR_factor_ref 0.1237
_reflns_number_gt 2099
_reflns_number_total 2722
_reflns_threshold_expression >2sigma(I)
_cod_data_source_file ol802729f_si_004.cif
_cod_data_source_block compound20
_cod_depositor_comments
;
The following automatic conversions were performed:

'_symmetry_cell_setting' value 'Orthorhombic' changed to
'orthorhombic' according to
/home/saulius/struct/CIF-dictionaries/cif_core.dic dictionary named
'cif_core.dic' version 2.4.2 from 2011-04-26.

Automatic conversion script
Id: cif_fix_values 1715 2011-07-08 13:25:40Z adriana 
;
_cod_original_cell_volume 2346.1(8)
_cod_original_sg_symbol_H-M P2(1)2(1)2(1)
_cod_database_code 1503760

loop_
_symmetry_equiv_pos_as_xyz
'x, y, z'
'-x+1/2, -y, z+1/2'
'-x, y+1/2, -z+1/2'
'x+1/2, -y+1/2, -z'

loop_
_atom_site_label
_atom_site_type_symbol
_atom_site_fract_x
_atom_site_fract_y
_atom_site_fract_z
_atom_site_U_iso_or_equiv
_atom_site_adp_type
_atom_site_occupancy
_atom_site_symmetry_multiplicity
_atom_site_calc_flag
_atom_site_refinement_flags
O1 O 0.62418(18) 0.99086(11) 0.22537(10) 0.0344(4) Uani 1 1 d .
O2 O 0.53108(16) 0.77859(11) 0.00663(12) 0.0327(4) Uani 1 1 d .
N1 N 0.6857(2) 1.00563(12) 0.08809(12) 0.0248(5) Uani 1 1 d .
N2 N 0.70442(18) 0.78165(12) 0.09179(12) 0.0219(5) Uani 1 1 d .
C1 C 0.6975(2) 0.96747(15) 0.16690(15) 0.0262(6) Uani 1 1 d .
C2 C 0.8072(2) 0.90175(16) 0.18556(15) 0.0279(6) Uani 1 1 d .
H2A H 0.7871 0.8744 0.2428 0.034 Uiso 1 1 calc R
C3 C 0.8275(2) 0.81778(16) 0.12480(16) 0.0244(6) Uani 1 1 d .
H3 H 0.8845(15) 0.8345(5) 0.0778(12) 0.029 Uiso 1 1 calc R
C4 C 0.6348(2) 0.81474(16) 0.02494(15) 0.0241(5) Uani 1 1 d .
C5 C 0.6870(3) 0.89082(16) -0.03205(15) 0.0271(6) Uani 1 1 d .
H5A H 0.6103 0.9157 -0.0633 0.033 Uiso 1 1 calc R
C6 C 0.7524(3) 0.97586(15) 0.00922(14) 0.0250(5) Uani 1 1 d .
H6 H 0.845(2) 0.9631(3) 0.0209(3) 0.030 Uiso 1 1 calc R
C7 C 0.8814(2) 0.73484(16) 0.17311(15) 0.0278(6) Uani 1 1 d .
H7A H 0.9286(9) 0.6947(7) 0.1354(7) 0.033 Uiso 1 1 calc R
H7B H 0.9373(11) 0.7543(4) 0.2187(8) 0.033 Uiso 1 1 calc R
C8 C 0.7618(2) 0.68685(16) 0.20797(15) 0.0272(6) Uani 1 1 d .
H8 H 0.7284(9) 0.7241(10) 0.2559(13) 0.033 Uiso 1 1 calc R
C9 C 0.6645(2) 0.69436(15) 0.13281(15) 0.0228(5) Uani 1 1 d .
H9 H 0.574(2) 0.7010(2) 0.1562(6) 0.027 Uiso 1 1 calc R
C10 C 0.7378(3) 1.06130(16) -0.04662(16) 0.0326(6) Uani 1 1 d .
H10A H 0.8053(13) 1.1068(9) -0.0337(3) 0.039 Uiso 1 1 calc R
H10B H 0.7426(3) 1.0450(3) -0.1075(11) 0.039 Uiso 1 1 calc R
C11 C 0.6052(3) 1.09897(17) -0.02416(16) 0.0347(7) Uani 1 1 d .
H11 H 0.5397(19) 1.0594(12) -0.0526(8) 0.042 Uiso 1 1 calc R
C12 C 0.5947(2) 1.08284(16) 0.07416(15) 0.0280(6) Uani 1 1 d .
H12 H 0.502(2) 1.0614(6) 0.0892(4) 0.034 Uiso 1 1 calc R
C13 C 0.9314(3) 0.9558(2) 0.19799(19) 0.0443(8) Uani 1 1 d .
H13A H 0.9572 0.9839 0.1436 0.058 Uiso 1 1 calc R
H13B H 0.9996 0.9140 0.2178 0.058 Uiso 1 1 calc R
H13C H 0.9176 1.0044 0.2406 0.058 Uiso 1 1 calc R
C14 C 0.7858(3) 0.58961(17) 0.24065(17) 0.0381(7) Uani 1 1 d .
H14A H 0.8209 0.5515 0.1944 0.050 Uiso 1 1 calc R
H14B H 0.7043 0.5628 0.2607 0.050 Uiso 1 1 calc R
H14C H 0.8476 0.5917 0.2880 0.050 Uiso 1 1 calc R
C15 C 0.7719(3) 0.84791(19) -0.10010(18) 0.0416(8) Uani 1 1 d .
H15A H 0.8522 0.8260 -0.0740 0.054 Uiso 1 1 calc R
H15B H 0.7918 0.8942 -0.1439 0.054 Uiso 1 1 calc R
H15C H 0.7266 0.7958 -0.1265 0.054 Uiso 1 1 calc R
C16 C 0.5835(4) 1.19820(19) -0.05373(19) 0.0500(8) Uani 1 1 d .
H16A H 0.6497 1.2383 -0.0287 0.065 Uiso 1 1 calc R
H16B H 0.4980 1.2191 -0.0352 0.065 Uiso 1 1 calc R
H16C H 0.5889 1.2010 -0.1162 0.065 Uiso 1 1 calc R
C17 C 0.6701(2) 0.61287(15) 0.07215(15) 0.0234(6) Uani 1 1 d .
C18 C 0.5942(3) 0.53576(16) 0.08765(16) 0.0293(6) Uani 1 1 d .
H18 H 0.5391(18) 0.53667(16) 0.1297(14) 0.035 Uiso 1 1 calc R
C19 C 0.6044(3) 0.45791(18) 0.03774(17) 0.0367(7) Uani 1 1 d .
H19 H 0.5522(17) 0.4064(16) 0.0490(4) 0.044 Uiso 1 1 calc R
C20 C 0.6918(3) 0.45570(18) -0.02932(17) 0.0380(7) Uani 1 1 d .
H20 H 0.7006(4) 0.3999(16) -0.0639(10) 0.046 Uiso 1 1 calc R
C21 C 0.7667(3) 0.53260(17) -0.04728(16) 0.0329(6) Uani 1 1 d .
H21 H 0.8293(17) 0.53186(17) -0.0985(14) 0.039 Uiso 1 1 calc R
C22 C 0.7570(2) 0.61050(16) 0.00380(15) 0.0261(6) Uani 1 1 d .
H22 H 0.8106(14) 0.6635(14) -0.0079(3) 0.031 Uiso 1 1 calc R
C23 C 0.6287(3) 1.16667(16) 0.12731(15) 0.0278(6) Uani 1 1 d .
C24 C 0.5285(3) 1.22089(19) 0.15874(19) 0.0413(7) Uani 1 1 d .
H24 H 0.441(3) 1.2032(6) 0.1480(4) 0.050 Uiso 1 1 calc R
C25 C 0.5542(3) 1.30055(19) 0.20561(19) 0.0495(9) Uani 1 1 d .
H25 H 0.480(2) 1.3399(12) 0.2283(7) 0.059 Uiso 1 1 calc R
C26 C 0.6793(4) 1.3263(2) 0.22144(19) 0.0511(9) Uani 1 1 d .
H26 H 0.6979(7) 1.3829(18) 0.2559(11) 0.061 Uiso 1 1 calc R
C27 C 0.7793(3) 1.27375(19) 0.18965(19) 0.0469(8) Uani 1 1 d .
H27 H 0.866(3) 1.2924(7) 0.1995(4) 0.056 Uiso 1 1 calc R
C28 C 0.7550(3) 1.19388(18) 0.14341(17) 0.0360(7) Uani 1 1 d .
H28 H 0.831(2) 1.1547(11) 0.1210(7) 0.043 Uiso 1 1 calc R

loop_
_atom_site_aniso_label
_atom_site_aniso_U_11
_atom_site_aniso_U_22
_atom_site_aniso_U_33
_atom_site_aniso_U_23
_atom_site_aniso_U_13
_atom_site_aniso_U_12
O1 0.0496(11) 0.0265(9) 0.0271(9) -0.0042(8) 0.0123(9) 0.0004(9)
O2 0.0325(9) 0.0293(9) 0.0362(10) -0.0012(9) -0.0104(8) 0.0011(8)
N1 0.0334(11) 0.0212(9) 0.0198(10) -0.0008(8) -0.0003(9) 0.0022(9)
N2 0.0242(10) 0.0203(9) 0.0213(10) 0.0012(8) 0.0008(8) -0.0006(8)
C1 0.0365(13) 0.0172(11) 0.0249(13) -0.0024(10) 0.0003(11) -0.0054(11)
C2 0.0370(14) 0.0254(12) 0.0214(12) -0.0026(11) -0.0037(11) -0.0043(11)
C3 0.0259(12) 0.0263(12) 0.0211(12) -0.0004(10) -0.0002(10) -0.0004(11)
C4 0.0307(12) 0.0212(10) 0.0204(12) -0.0028(10) -0.0041(11) 0.0064(10)
C5 0.0409(14) 0.0212(11) 0.0192(12) -0.0015(10) -0.0055(11) 0.0013(11)
C6 0.0337(12) 0.0225(11) 0.0188(12) 0.0002(10) 0.0017(11) 0.0039(11)
C7 0.0291(12) 0.0313(12) 0.0230(13) -0.0010(11) -0.0043(11) 0.0060(11)
C8 0.0342(13) 0.0270(12) 0.0204(12) 0.0003(10) -0.0028(11) 0.0039(12)
C9 0.0277(12) 0.0203(11) 0.0203(12) 0.0000(10) 0.0029(10) 0.0023(10)
C10 0.0515(16) 0.0232(11) 0.0231(13) -0.0003(10) 0.0017(12) -0.0003(13)
C11 0.0506(16) 0.0241(12) 0.0295(14) -0.0007(11) -0.0101(13) 0.0002(13)
C12 0.0289(13) 0.0231(12) 0.0321(13) 0.0003(11) -0.0020(11) 0.0015(11)
C13 0.0485(17) 0.0390(15) 0.0454(17) -0.0001(14) -0.0077(14) -0.0061(14)
C14 0.0568(18) 0.0306(13) 0.0269(14) 0.0076(12) -0.0091(13) 0.0040(13)
C15 0.0589(19) 0.0355(14) 0.0305(15) -0.0015(13) 0.0039(14) 0.0040(14)
C16 0.080(2) 0.0360(15) 0.0341(15) 0.0005(14) -0.0107(16) 0.0149(16)
C17 0.0247(12) 0.0215(11) 0.0241(13) 0.0033(10) -0.0034(10) -0.0008(10)
C18 0.0355(14) 0.0253(12) 0.0270(13) 0.0060(11) 0.0000(12) -0.0005(11)
C19 0.0507(17) 0.0246(13) 0.0350(15) 0.0046(11) -0.0084(13) -0.0040(13)
C20 0.0611(18) 0.0224(12) 0.0306(14) -0.0041(11) -0.0089(14) 0.0070(13)
C21 0.0448(15) 0.0287(12) 0.0252(13) -0.0010(11) -0.0003(12) 0.0075(12)
C22 0.0302(12) 0.0237(11) 0.0245(13) -0.0014(10) -0.0008(11) 0.0027(11)
C23 0.0388(14) 0.0211(12) 0.0236(12) 0.0026(10) 0.0034(12) 0.0013(11)
C24 0.0483(16) 0.0327(14) 0.0430(17) 0.0048(13) 0.0202(14) 0.0022(13)
C25 0.082(2) 0.0284(14) 0.0381(17) -0.0011(13) 0.0299(16) 0.0076(16)
C26 0.098(3) 0.0267(14) 0.0283(15) -0.0012(12) -0.0019(17) -0.0063(17)
C27 0.067(2) 0.0294(13) 0.0442(17) -0.0011(14) -0.0175(16) -0.0068(15)
C28 0.0393(15) 0.0303(13) 0.0383(15) -0.0043(12) -0.0059(13) 0.0000(14)

loop_
_atom_type_symbol
_atom_type_description
_atom_type_scat_dispersion_real
_atom_type_scat_dispersion_imag
_atom_type_scat_source
C C 0.0033 0.0016 'International Tables Vol C Tables 4.2.6.8 and 6.1.1.4'
H H 0.0000 0.0000 'International Tables Vol C Tables 4.2.6.8 and 6.1.1.4'
N N 0.0061 0.0033 'International Tables Vol C Tables 4.2.6.8 and 6.1.1.4'
O O 0.0106 0.0060 'International Tables Vol C Tables 4.2.6.8 and 6.1.1.4'

loop_
_geom_angle_atom_site_label_1
_geom_angle_atom_site_label_2
_geom_angle_atom_site_label_3
_geom_angle
C1 N1 C6 126.70(19)
C1 N1 C12 119.9(2)
C6 N1 C12 113.31(17)
C4 N2 C3 127.24(19)
C4 N2 C9 119.20(19)
C3 N2 C9 113.23(18)
O1 C1 N1 120.4(2)
O1 C1 C2 119.5(2)
N1 C1 C2 120.0(2)
C1 C2 C13 109.8(2)
C1 C2 C3 118.38(19)
C13 C2 C3 111.4(2)
N2 C3 C7 102.20(18)
N2 C3 C2 111.97(19)
C7 C3 C2 111.21(19)
O2 C4 N2 119.6(2)
O2 C4 C5 118.9(2)
N2 C4 C5 121.3(2)
C15 C5 C4 108.8(2)
C15 C5 C6 111.4(2)
C4 C5 C6 119.27(19)
N1 C6 C10 101.27(17)
N1 C6 C5 112.0(2)
C10 C6 C5 111.32(19)
C8 C7 C3 103.8(2)
C14 C8 C7 114.3(2)
C14 C8 C9 115.2(2)
C7 C8 C9 103.04(18)
N2 C9 C17 112.55(18)
N2 C9 C8 101.94(18)
C17 C9 C8 113.26(19)
C11 C10 C6 104.4(2)
C10 C11 C16 113.6(2)
C10 C11 C12 103.7(2)
C16 C11 C12 115.5(2)
N1 C12 C23 112.1(2)
N1 C12 C11 102.37(19)
C23 C12 C11 113.9(2)
C18 C17 C22 118.6(2)
C18 C17 C9 119.7(2)
C22 C17 C9 121.5(2)
C17 C18 C19 121.1(2)
C20 C19 C18 119.9(3)
C19 C20 C21 120.1(2)
C22 C21 C20 119.8(2)
C21 C22 C17 120.5(2)
C24 C23 C28 118.6(2)
C24 C23 C12 118.2(2)
C28 C23 C12 123.1(2)
C23 C24 C25 120.7(3)
C26 C25 C24 120.0(3)
C27 C26 C25 119.7(3)
C26 C27 C28 120.8(3)
C27 C28 C23 120.1(3)

loop_
_geom_bond_atom_site_label_1
_geom_bond_atom_site_label_2
_geom_bond_distance
O1 C1 1.236(3)
O2 C4 1.229(3)
N1 C1 1.356(3)
N1 C6 1.478(3)
N1 C12 1.478(3)
N2 C4 1.358(3)
N2 C3 1.472(3)
N2 C9 1.476(3)
C1 C2 1.511(3)
C2 C13 1.519(4)
C2 C3 1.557(3)
C3 C7 1.524(3)
C4 C5 1.516(3)
C5 C15 1.514(4)
C5 C6 1.547(3)
C6 C10 1.522(3)
C7 C8 1.521(4)
C8 C14 1.518(3)
C8 C9 1.553(3)
C9 C17 1.515(3)
C10 C11 1.520(4)
C11 C16 1.526(4)
C11 C12 1.559(4)
C12 C23 1.512(3)
C17 C18 1.387(3)
C17 C22 1.398(3)
C18 C19 1.375(4)
C19 C20 1.386(4)
C20 C21 1.385(4)
C21 C22 1.386(3)
C23 C24 1.392(4)
C23 C28 1.390(4)
C24 C25 1.392(4)
C25 C26 1.372(5)
C26 C27 1.378(5)
C27 C28 1.387(4)
